data_4074857
loop_
_publ_author_name
'Liang, Lan-Chang'
'Chien, Pin-Shu'
'Lin, Jia-Ming'
'Huang, Mei-Hui'
'Huang, Yu-Lun'
'Liao, Ju-Hsiou'

_publ_section_title
;
 Amido Pincer Complexes of Nickel(II): Synthesis, Structure, and Reactivity
;
_journal_coden_ASTM ORGND7
_journal_issue 6
_journal_name_full Organometallics
_journal_page_first 1399
_journal_page_last 1411
_journal_paper_doi 10.1021/om050943a
_journal_volume 25
_journal_year 2006
_chemical_formula_moiety 'C36 H28 Br1 N1 Ni1 P2'
_chemical_formula_sum 'C48 H40 Br N Ni P2'
_chemical_formula_weight 831.37
_space_group_IT_number 15
_symmetry_cell_setting monoclinic
_symmetry_space_group_name_Hall '-C 2yc'
_symmetry_space_group_name_H-M 'C 1 2/c 1'
_atom_sites_solution_hydrogens geom
_atom_sites_solution_primary direct
_atom_sites_solution_secondary difmap
_audit_creation_method SHELXL-97
_cell_angle_alpha 90.00
_cell_angle_beta 113.0520(10)
_cell_angle_gamma 90.00
_cell_formula_units_Z 4
_cell_length_a 24.2880(7)
_cell_length_b 9.7320(3)
_cell_length_c 18.4090(7)
_cell_measurement_reflns_used 9403
_cell_measurement_temperature 293(2)
_cell_measurement_theta_max 25.028
_cell_measurement_theta_min 2.037
_cell_volume 4003.9(2)
_computing_cell_refinement 'HKL Scalepack (Otwinowski & Minor 1997)'
_computing_data_collection 'Collect (Nonius BV, 1997-2000)'
_computing_data_reduction 'HKL Denzo and Scalepack (Otwinowski & Minor 19'
_computing_molecular_graphics 'Ortep-3 for Windows (Farrugia, 1997)'
_computing_publication_material 'WinGX publication routines (Farrugia, 1999)'
_computing_structure_refinement 'SHELXL-97 (Sheldrick, 1997)'
_computing_structure_solution 'SHELXS-97 (Sheldrick, 1997)'
_diffrn_ambient_temperature 293(2)
_diffrn_measured_fraction_theta_full 0.990
_diffrn_measured_fraction_theta_max 0.990
_diffrn_measurement_device_type KappaCCD
_diffrn_measurement_method 'CCD rotation images, thick slices'
_diffrn_radiation_monochromator graphite
_diffrn_radiation_source 'fine-focus sealed tube'
_diffrn_radiation_type MoK\a
_diffrn_radiation_wavelength 0.71073
_diffrn_reflns_av_R_equivalents 0.0563
_diffrn_reflns_av_sigmaI/netI 0.0645
_diffrn_reflns_limit_h_max 28
_diffrn_reflns_limit_h_min -23
_diffrn_reflns_limit_k_max 11
_diffrn_reflns_limit_k_min -10
_diffrn_reflns_limit_l_max 21
_diffrn_reflns_limit_l_min -21
_diffrn_reflns_number 10438
_diffrn_reflns_theta_full 25.00
_diffrn_reflns_theta_max 25.00
_diffrn_reflns_theta_min 2.28
_exptl_absorpt_coefficient_mu 1.597
_exptl_absorpt_correction_T_max 0.751
_exptl_absorpt_correction_T_min 0.6557
_exptl_absorpt_correction_type multi-scan
_exptl_absorpt_process_details
;
 ?
;
_exptl_crystal_colour orange
_exptl_crystal_density_diffrn 1.379
_exptl_crystal_density_method 'not measured'
_exptl_crystal_description prism
_exptl_crystal_F_000 1712
_exptl_crystal_size_max 0.6
_exptl_crystal_size_mid 0.14
_exptl_crystal_size_min 0.05
_refine_diff_density_max 1.110
_refine_diff_density_min -0.994
_refine_diff_density_rms 0.356
_refine_ls_extinction_coef 0.0121(9)
_refine_ls_extinction_expression Fc^*^=kFc[1+0.001xFc^2^\l^3^/sin(2\q)]^-1/4^
_refine_ls_extinction_method SHELXL
_refine_ls_goodness_of_fit_ref 1.214
_refine_ls_hydrogen_treatment mixed
_refine_ls_matrix_type full
_refine_ls_number_parameters 242
_refine_ls_number_reflns 3497
_refine_ls_number_restraints 0
_refine_ls_restrained_S_all 1.214
_refine_ls_R_factor_all 0.1015
_refine_ls_R_factor_gt 0.0654
_refine_ls_shift/su_max 0.002
_refine_ls_shift/su_mean 0.000
_refine_ls_structure_factor_coef Fsqd
_refine_ls_weighting_details 'calc w=1/[\s^2^(Fo^2^)+(0.0932P)^2^+0.0000P] where P=(Fo^2^+2Fc^2^)/3'
_refine_ls_weighting_scheme calc
_refine_ls_wR_factor_gt 0.1418
_refine_ls_wR_factor_ref 0.1803
_reflns_number_gt 2480
_reflns_number_total 3497
_reflns_threshold_expression >2sigma(I)
_cod_data_source_file om050943asi20051115_044737.cif
_cod_data_source_block 2901
_cod_original_sg_symbol_H-M 'C 2/c'
_cod_database_code 4074857

loop_
_symmetry_equiv_pos_as_xyz
'x, y, z'
'-x, y, -z+1/2'
'x+1/2, y+1/2, z'
'-x+1/2, y+1/2, -z+1/2'
'-x, -y, -z'
'x, -y, z-1/2'
'-x+1/2, -y+1/2, -z'
'x+1/2, -y+1/2, z-1/2'

loop_
_atom_site_label
_atom_site_type_symbol
_atom_site_fract_x
_atom_site_fract_y
_atom_site_fract_z
_atom_site_U_iso_or_equiv
_atom_site_adp_type
_atom_site_occupancy
_atom_site_symmetry_multiplicity
_atom_site_calc_flag
_atom_site_refinement_flags
Br1 Br 0.0000 0.42282(7) 0.2500 0.0649(4) Uani 1 2 d S
Ni1 Ni 0.0000 0.65899(8) 0.2500 0.0384(3) Uani 1 2 d S
P1 P 0.08858(6) 0.67799(12) 0.24680(7) 0.0401(4) Uani 1 1 d .
N1 N 0.0000 0.8554(5) 0.2500 0.0416(13) Uani 1 2 d S
C1 C 0.1501(2) 0.5701(5) 0.3106(3) 0.0460(12) Uani 1 1 d .
C2 C 0.1558(3) 0.5520(6) 0.3877(4) 0.0606(15) Uani 1 1 d .
H2 H 0.1273 0.5946 0.4048 0.073 Uiso 1 1 d R
C3 C 0.2008(3) 0.4710(7) 0.4390(4) 0.0742(18) Uani 1 1 d .
H3 H 0.2068 0.4620 0.4935 0.089 Uiso 1 1 d R
C4 C 0.2391(3) 0.4049(7) 0.4139(5) 0.0752(19) Uani 1 1 d .
H4 H 0.2692 0.3457 0.4496 0.090 Uiso 1 1 d R
C5 C 0.2339(3) 0.4186(7) 0.3376(5) 0.080(2) Uani 1 1 d .
H5 H 0.2615 0.3704 0.3210 0.096 Uiso 1 1 d R
C6 C 0.1892(3) 0.5025(6) 0.2846(4) 0.0605(15) Uani 1 1 d .
H6 H 0.1851 0.5168 0.2311 0.073 Uiso 1 1 d R
C7 C 0.0903(2) 0.6715(5) 0.1490(3) 0.0424(12) Uani 1 1 d .
C8 C 0.0745(3) 0.5500(5) 0.1064(3) 0.0551(14) Uani 1 1 d .
H8 H 0.0638 0.4715 0.1296 0.066 Uiso 1 1 d R
C9 C 0.0739(3) 0.5420(6) 0.0313(4) 0.0658(17) Uani 1 1 d .
H9 H 0.0637 0.4573 0.0024 0.079 Uiso 1 1 d R
C10 C 0.0882(3) 0.6564(6) -0.0026(3) 0.0647(16) Uani 1 1 d .
H10 H 0.0871 0.6518 -0.0552 0.078 Uiso 1 1 d R
C11 C 0.1032(3) 0.7756(6) 0.0390(3) 0.0635(16) Uani 1 1 d .
H11 H 0.1129 0.8541 0.0147 0.076 Uiso 1 1 d R
C12 C 0.1048(2) 0.7856(5) 0.1145(3) 0.0528(13) Uani 1 1 d .
H12 H 0.1162 0.8701 0.1434 0.063 Uiso 1 1 d R
C13 C 0.1059(2) 0.8515(5) 0.2826(3) 0.0410(11) Uani 1 1 d .
C14 C 0.1627(2) 0.9107(5) 0.3131(3) 0.0515(13) Uani 1 1 d .
H14 H 0.1966 0.8574 0.3156 0.062 Uiso 1 1 d R
C15 C 0.1699(3) 1.0440(6) 0.3406(3) 0.0578(15) Uani 1 1 d .
H15 H 0.2085 1.0873 0.3584 0.069 Uiso 1 1 d R
C16 C 0.1205(3) 1.1151(5) 0.3399(3) 0.0544(14) Uani 1 1 d .
H16 H 0.1264 1.2061 0.3618 0.065 Uiso 1 1 d R
C17 C 0.0641(3) 1.0591(5) 0.3100(3) 0.0467(13) Uani 1 1 d .
H17 H 0.0307 1.1117 0.3099 0.056 Uiso 1 1 d R
C18 C 0.0551(2) 0.9252(5) 0.2798(3) 0.0402(11) Uani 1 1 d .
C19 C 0.1023(7) 0.1855(9) 0.1315(6) 0.107(3) Uani 1 1 d .
H19 H 0.1004 0.1917 0.1825 0.128 Uiso 1 1 d R
C20 C 0.1586(5) 0.2051(8) 0.1341(5) 0.098(3) Uani 1 1 d .
H20 H 0.1898 0.2348 0.1824 0.117 Uiso 1 1 d R
C21 C 0.1683(4) 0.1947(8) 0.0660(6) 0.094(2) Uani 1 1 d .
H21 H 0.2085 0.2029 0.0690 0.113 Uiso 1 1 d R
C22 C 0.1218(6) 0.1640(7) -0.0016(5) 0.099(3) Uani 1 1 d .
H22 H 0.1365 0.1543 -0.0428 0.118 Uiso 1 1 d R
C23 C 0.0670(5) 0.1471(8) -0.0037(6) 0.105(3) Uani 1 1 d .
H23 H 0.0313 0.1266 -0.0489 0.126 Uiso 1 1 d R
C24 C 0.0573(4) 0.1604(8) 0.0633(9) 0.111(3) Uani 1 1 d .
H24 H 0.0195 0.1514 0.0681 0.133 Uiso 1 1 d R

loop_
_atom_site_aniso_label
_atom_site_aniso_U_11
_atom_site_aniso_U_22
_atom_site_aniso_U_33
_atom_site_aniso_U_23
_atom_site_aniso_U_13
_atom_site_aniso_U_12
Br1 0.0707(6) 0.0347(5) 0.0940(7) 0.000 0.0374(5) 0.000
Ni1 0.0436(6) 0.0286(5) 0.0471(6) 0.000 0.0223(4) 0.000
P1 0.0437(8) 0.0322(7) 0.0476(8) -0.0016(5) 0.0212(6) -0.0002(5)
N1 0.047(3) 0.030(3) 0.053(3) 0.000 0.025(3) 0.000
C1 0.044(3) 0.037(3) 0.054(3) -0.003(2) 0.017(2) -0.003(2)
C2 0.060(4) 0.063(4) 0.058(4) 0.011(3) 0.023(3) 0.007(3)
C3 0.064(4) 0.085(5) 0.065(4) 0.023(3) 0.016(3) -0.003(4)
C4 0.051(4) 0.064(4) 0.087(5) 0.017(4) 0.002(4) -0.002(3)
C5 0.050(4) 0.071(4) 0.107(6) -0.008(4) 0.017(4) 0.019(3)
C6 0.051(3) 0.065(3) 0.060(3) -0.001(3) 0.016(3) 0.013(3)
C7 0.042(3) 0.041(3) 0.045(3) -0.003(2) 0.018(2) 0.004(2)
C8 0.073(4) 0.043(3) 0.057(3) -0.007(2) 0.032(3) -0.006(2)
C9 0.087(5) 0.059(4) 0.063(4) -0.019(3) 0.042(4) -0.008(3)
C10 0.078(4) 0.072(4) 0.054(4) -0.006(3) 0.037(3) 0.005(3)
C11 0.080(4) 0.058(4) 0.065(4) 0.013(3) 0.044(3) -0.003(3)
C12 0.062(4) 0.042(3) 0.061(3) 0.000(3) 0.031(3) -0.003(2)
C13 0.049(3) 0.036(3) 0.039(3) -0.002(2) 0.019(2) -0.004(2)
C14 0.048(3) 0.051(3) 0.057(3) 0.003(3) 0.022(3) 0.000(2)
C15 0.057(4) 0.052(3) 0.059(4) -0.009(3) 0.017(3) -0.018(3)
C16 0.069(4) 0.039(3) 0.055(3) -0.013(3) 0.023(3) -0.013(3)
C17 0.059(3) 0.038(3) 0.047(3) -0.004(2) 0.025(3) 0.000(2)
C18 0.050(3) 0.035(3) 0.040(3) -0.001(2) 0.022(2) -0.004(2)
C19 0.174(10) 0.076(5) 0.101(7) 0.027(5) 0.087(8) 0.041(6)
C20 0.117(7) 0.082(5) 0.069(5) -0.010(4) 0.009(5) 0.020(5)
C21 0.084(6) 0.078(5) 0.124(7) -0.010(5) 0.046(6) 0.007(4)
C22 0.177(10) 0.056(4) 0.085(6) -0.003(4) 0.076(7) 0.012(5)
C23 0.112(8) 0.068(5) 0.096(7) 0.002(4) -0.001(6) 0.003(5)
C24 0.089(7) 0.079(6) 0.173(11) 0.024(7) 0.060(8) 0.012(4)

loop_
_atom_type_symbol
_atom_type_description
_atom_type_scat_dispersion_real
_atom_type_scat_dispersion_imag
_atom_type_scat_source
C C 0.0033 0.0016 'International Tables Vol C Tables 4.2.6.8 and 6.1.1.4'
H H 0.0000 0.0000 'International Tables Vol C Tables 4.2.6.8 and 6.1.1.4'
Br Br -0.2901 2.4595 'International Tables Vol C Tables 4.2.6.8 and 6.1.1.4'
N N 0.0061 0.0033 'International Tables Vol C Tables 4.2.6.8 and 6.1.1.4'
Ni Ni 0.3393 1.1124 'International Tables Vol C Tables 4.2.6.8 and 6.1.1.4'
P P 0.1023 0.0942 'International Tables Vol C Tables 4.2.6.8 and 6.1.1.4'

loop_
_geom_angle_atom_site_label_1
_geom_angle_atom_site_label_2
_geom_angle_atom_site_label_3
_geom_angle
_geom_angle_site_symmetry_1
_geom_angle_site_symmetry_3
N1 Ni1 P1 85.14(4) . .
N1 Ni1 P1 85.14(4) . 2
P1 Ni1 P1 170.28(7) . 2
N1 Ni1 Br1 180.000(1) . .
P1 Ni1 Br1 94.86(4) . .
P1 Ni1 Br1 94.86(4) 2 .
C13 P1 C7 107.6(2) . .
C13 P1 C1 106.7(2) . .
C7 P1 C1 106.6(2) . .
C13 P1 Ni1 99.27(16) . .
C7 P1 Ni1 115.41(16) . .
C1 P1 Ni1 120.01(18) . .
C18 N1 C18 122.2(5) . 2
C18 N1 Ni1 118.9(3) . .
C18 N1 Ni1 118.9(3) 2 .
C2 C1 C6 119.2(5) . .
C2 C1 P1 117.4(4) . .
C6 C1 P1 123.3(4) . .
C1 C2 C3 120.6(6) . .
C4 C3 C2 120.3(6) . .
C3 C4 C5 120.3(6) . .
C4 C5 C6 120.5(6) . .
C1 C6 C5 118.9(6) . .
C8 C7 C12 119.1(5) . .
C8 C7 P1 118.7(4) . .
C12 C7 P1 122.2(4) . .
C9 C8 C7 120.4(5) . .
C8 C9 C10 120.0(5) . .
C11 C10 C9 119.4(5) . .
C10 C11 C12 121.6(5) . .
C11 C12 C7 119.4(5) . .
C14 C13 C18 121.2(4) . .
C14 C13 P1 126.0(4) . .
C18 C13 P1 112.8(3) . .
C15 C14 C13 120.0(5) . .
C14 C15 C16 118.8(5) . .
C17 C16 C15 122.2(5) . .
C16 C17 C18 120.3(5) . .
C17 C18 N1 125.6(4) . .
C17 C18 C13 117.4(4) . .
N1 C18 C13 117.0(4) . .
C24 C19 C20 120.2(9) . .
C21 C20 C19 119.3(8) . .
C22 C21 C20 118.8(8) . .
C23 C22 C21 121.5(8) . .
C22 C23 C24 119.6(9) . .
C19 C24 C23 120.6(9) . .

loop_
_geom_bond_atom_site_label_1
_geom_bond_atom_site_label_2
_geom_bond_distance
_geom_bond_site_symmetry_2
Br1 Ni1 2.2984(10) .
Ni1 N1 1.912(5) .
Ni1 P1 2.1830(12) .
Ni1 P1 2.1830(12) 2
P1 C13 1.802(5) .
P1 C7 1.818(5) .
P1 C1 1.828(5) .
N1 C18 1.406(5) .
N1 C18 1.406(5) 2
C1 C2 1.382(8) .
C1 C6 1.387(8) .
C2 C3 1.379(9) .
C3 C4 1.353(10) .
C4 C5 1.366(10) .
C5 C6 1.403(9) .
C7 C8 1.388(7) .
C7 C12 1.391(7) .
C8 C9 1.380(8) .
C9 C10 1.385(8) .
C10 C11 1.359(8) .
C11 C12 1.380(8) .
C13 C14 1.394(7) .
C13 C18 1.412(7) .
C14 C15 1.379(8) .
C15 C16 1.381(8) .
C16 C17 1.373(7) .
C17 C18 1.399(6) .
C19 C24 1.325(13) .
C19 C20 1.361(12) .
C20 C21 1.367(11) .
C21 C22 1.346(12) .
C22 C23 1.326(12) .
C23 C24 1.350(13) .
